data_2224557
loop_
_publ_author_name
'Gowda, B. Thimme'
'Foro, Sabine'
'Suchetan, P. A.'
'Fuess, Hartmut'

_publ_section_title
;
 <i>N</i>,<i>N</i>'-Bis(phenylsulfonyl)succinamide
;
_journal_coeditor_code BQ2185
_journal_issue 1
_journal_name_full 'Acta Crystallographica Section E'
_journal_page_first o181
_journal_paper_doi 10.1107/S1600536809053537
_journal_volume 66
_journal_year 2010
_chemical_formula_iupac 'C16 H16 N2 O6 S2'
_chemical_formula_moiety 'C16 H16 N2 O6 S2'
_chemical_formula_sum 'C16 H16 N2 O6 S2'
_chemical_formula_weight 396.43
_chemical_name_systematic
;
<i>N</i>,<i>N</i>'-Bis(phenylsulfonyl)succinamide
;
_space_group_IT_number 14
_symmetry_cell_setting monoclinic
_symmetry_space_group_name_Hall '-P 2ybc'
_symmetry_space_group_name_H-M 'P 1 21/c 1'
_atom_sites_solution_hydrogens geom
_atom_sites_solution_primary direct
_atom_sites_solution_secondary difmap
_audit_creation_method SHELXL-97
_cell_angle_alpha 90.00
_cell_angle_beta 101.255(5)
_cell_angle_gamma 90.00
_cell_formula_units_Z 2
_cell_length_a 8.7800(5)
_cell_length_b 5.1590(3)
_cell_length_c 19.6220(10)
_cell_measurement_reflns_used 2246
_cell_measurement_temperature 299(2)
_cell_measurement_theta_max 27.79
_cell_measurement_theta_min 2.77
_cell_volume 871.71(9)
_computing_cell_refinement
;
CrysAlis RED (Oxford Diffraction, 2009)
;
_computing_data_collection
;
CrysAlis CCD (Oxford Diffraction, 2009)
;
_computing_data_reduction
;
CrysAlis RED (Oxford Diffraction, 2009)
;
_computing_molecular_graphics 'PLATON (Spek, 2009)'
_computing_publication_material 'SHELXL97 (Sheldrick, 2008)'
_computing_structure_refinement 'SHELXL97 (Sheldrick, 2008)'
_computing_structure_solution 'SHELXS97 (Sheldrick, 2008)'
_diffrn_ambient_temperature 299(2)
_diffrn_measured_fraction_theta_full 0.982
_diffrn_measured_fraction_theta_max 0.982
_diffrn_measurement_device_type
;
Oxford Diffraction Xcalibur diffractometer
with a Sapphire CCD detector
;
_diffrn_measurement_method
;
Rotation method data acquisition using omega and phi scans
;
_diffrn_radiation_monochromator graphite
_diffrn_radiation_source 'fine-focus sealed tube'
_diffrn_radiation_type MoK\a
_diffrn_radiation_wavelength 0.71073
_diffrn_reflns_av_R_equivalents 0.0153
_diffrn_reflns_av_sigmaI/netI 0.0201
_diffrn_reflns_limit_h_max 9
_diffrn_reflns_limit_h_min -10
_diffrn_reflns_limit_k_max 6
_diffrn_reflns_limit_k_min -4
_diffrn_reflns_limit_l_max 24
_diffrn_reflns_limit_l_min -19
_diffrn_reflns_number 3275
_diffrn_reflns_theta_full 26.37
_diffrn_reflns_theta_max 26.37
_diffrn_reflns_theta_min 3.47
_diffrn_standards_decay_% 0
_diffrn_standards_number 0
_exptl_absorpt_coefficient_mu 0.342
_exptl_absorpt_correction_T_max 0.9731
_exptl_absorpt_correction_T_min 0.8983
_exptl_absorpt_correction_type multi-scan
_exptl_absorpt_process_details '(CrysAlis RED; Oxford Diffraction, 2009)'
_exptl_crystal_colour colourless
_exptl_crystal_density_diffrn 1.510
_exptl_crystal_density_method 'not measured'
_exptl_crystal_description rod
_exptl_crystal_F_000 412
_exptl_crystal_size_max 0.32
_exptl_crystal_size_mid 0.20
_exptl_crystal_size_min 0.08
_refine_diff_density_max 0.287
_refine_diff_density_min -0.294
_refine_ls_extinction_method none
_refine_ls_goodness_of_fit_ref 1.047
_refine_ls_hydrogen_treatment mixed
_refine_ls_matrix_type full
_refine_ls_number_parameters 121
_refine_ls_number_reflns 1751
_refine_ls_number_restraints 1
_refine_ls_restrained_S_all 1.049
_refine_ls_R_factor_all 0.0420
_refine_ls_R_factor_gt 0.0320
_refine_ls_shift/su_max 0.000
_refine_ls_shift/su_mean 0.000
_refine_ls_structure_factor_coef Fsqd
_refine_ls_weighting_details 'calc w=1/[\s^2^(Fo^2^)+(0.0347P)^2^+0.3671P] where P=(Fo^2^+2Fc^2^)/3'
_refine_ls_weighting_scheme calc
_refine_ls_wR_factor_gt 0.0763
_refine_ls_wR_factor_ref 0.0803
_reflns_number_gt 1427
_reflns_number_total 1751
_reflns_threshold_expression I>2sigma(I)
_cod_data_source_file bq2185.cif
_cod_data_source_block I
_cod_original_cell_volume 871.71(8)
_cod_original_sg_symbol_H-M 'P 21/c'
_cod_database_code 2224557
_cod_database_fobs_code 2224557

loop_
_symmetry_equiv_pos_as_xyz
'x, y, z'
'-x, y+1/2, -z+1/2'
'-x, -y, -z'
'x, -y-1/2, z-1/2'

loop_
_atom_site_type_symbol
_atom_site_label
_atom_site_fract_x
_atom_site_fract_y
_atom_site_fract_z
_atom_site_U_iso_or_equiv
_atom_site_adp_type
_atom_site_calc_flag
_atom_site_refinement_flags
_atom_site_occupancy
_atom_site_disorder_assembly
_atom_site_disorder_group
C C1 0.31653(19) 0.7383(3) 0.31933(9) 0.0331(4) Uani d . 1 . .
C C2 0.3666(2) 0.9450(4) 0.28431(11) 0.0470(5) Uani d . 1 . .
H H2 0.4429 1.0571 0.3070 0.056 Uiso calc R 1 . .
C C3 0.3010(3) 0.9812(5) 0.21518(12) 0.0578(6) Uani d . 1 . .
H H3 0.3334 1.1185 0.1908 0.069 Uiso calc R 1 . .
C C4 0.1877(3) 0.8148(5) 0.18224(11) 0.0604(6) Uani d . 1 . .
H H4 0.1440 0.8401 0.1356 0.072 Uiso calc R 1 . .
C C5 0.1385(3) 0.6118(5) 0.21760(11) 0.0588(6) Uani d . 1 . .
H H5 0.0613 0.5013 0.1949 0.071 Uiso calc R 1 . .
C C6 0.2028(2) 0.5703(4) 0.28671(10) 0.0437(5) Uani d . 1 . .
H H6 0.1703 0.4323 0.3108 0.052 Uiso calc R 1 . .
C C7 0.1467(2) 0.8280(3) 0.45506(8) 0.0336(4) Uani d . 1 . .
C C8 0.0833(2) 1.0277(4) 0.49737(9) 0.0381(4) Uani d . 1 . .
H H8A 0.0889 1.1968 0.4764 0.046 Uiso calc R 1 . .
H H8B 0.1470 1.0324 0.5437 0.046 Uiso calc R 1 . .
O O1 0.55295(14) 0.8013(3) 0.42093(7) 0.0479(4) Uani d . 1 . .
O O2 0.38326(17) 0.4210(2) 0.42254(7) 0.0486(4) Uani d . 1 . .
O O3 0.07266(16) 0.6510(3) 0.42511(7) 0.0526(4) Uani d . 1 . .
S S1 0.40186(5) 0.68656(9) 0.40706(2) 0.03488(15) Uani d . 1 . .
N N1 0.30125(18) 0.8647(3) 0.45214(8) 0.0380(4) Uani d D 1 . .
H H1N 0.343(2) 0.998(3) 0.4659(11) 0.046 Uiso d D 1 . .

loop_
_atom_site_aniso_label
_atom_site_aniso_U_11
_atom_site_aniso_U_22
_atom_site_aniso_U_33
_atom_site_aniso_U_12
_atom_site_aniso_U_13
_atom_site_aniso_U_23
C1 0.0342(9) 0.0330(9) 0.0317(8) 0.0039(7) 0.0057(7) -0.0025(7)
C2 0.0467(11) 0.0420(11) 0.0524(12) -0.0011(9) 0.0102(9) 0.0036(9)
C3 0.0679(14) 0.0579(14) 0.0506(12) 0.0151(12) 0.0187(11) 0.0188(11)
C4 0.0701(15) 0.0726(16) 0.0348(10) 0.0272(13) 0.0015(10) 0.0049(11)
C5 0.0599(13) 0.0637(14) 0.0441(11) 0.0025(11) -0.0112(10) -0.0104(11)
C6 0.0460(11) 0.0411(11) 0.0413(10) -0.0029(9) 0.0019(8) -0.0039(8)
C7 0.0380(9) 0.0341(9) 0.0287(8) -0.0058(8) 0.0061(7) -0.0016(7)
C8 0.0380(10) 0.0381(10) 0.0383(9) -0.0070(8) 0.0076(8) -0.0082(8)
O1 0.0324(7) 0.0617(9) 0.0473(8) -0.0024(6) 0.0023(6) -0.0128(7)
O2 0.0680(9) 0.0346(7) 0.0405(7) 0.0043(7) 0.0036(6) 0.0010(6)
O3 0.0482(8) 0.0533(9) 0.0593(9) -0.0200(7) 0.0177(7) -0.0259(7)
S1 0.0359(2) 0.0342(3) 0.0328(2) 0.00061(19) 0.00258(17) -0.00498(18)
N1 0.0367(8) 0.0361(9) 0.0413(8) -0.0091(7) 0.0084(6) -0.0141(7)

loop_
_atom_type_symbol
_atom_type_description
_atom_type_scat_dispersion_real
_atom_type_scat_dispersion_imag
_atom_type_scat_source
C C 0.0033 0.0016 'International Tables Vol C Tables 4.2.6.8 and 6.1.1.4'
H H 0.0000 0.0000 'International Tables Vol C Tables 4.2.6.8 and 6.1.1.4'
O O 0.0106 0.0060 'International Tables Vol C Tables 4.2.6.8 and 6.1.1.4'
S S 0.1246 0.1234 'International Tables Vol C Tables 4.2.6.8 and 6.1.1.4'
N N 0.0061 0.0033 'International Tables Vol C Tables 4.2.6.8 and 6.1.1.4'

loop_
_geom_angle_atom_site_label_1
_geom_angle_atom_site_label_2
_geom_angle_atom_site_label_3
_geom_angle_site_symmetry_1
_geom_angle_site_symmetry_3
_geom_angle
_geom_angle_publ_flag
C6 C1 C2 . . 121.56(17) ?
C6 C1 S1 . . 119.32(14) ?
C2 C1 S1 . . 119.11(14) ?
C3 C2 C1 . . 118.7(2) ?
C3 C2 H2 . . 120.6 ?
C1 C2 H2 . . 120.6 ?
C4 C3 C2 . . 120.1(2) ?
C4 C3 H3 . . 119.9 ?
C2 C3 H3 . . 119.9 ?
C5 C4 C3 . . 120.6(2) ?
C5 C4 H4 . . 119.7 ?
C3 C4 H4 . . 119.7 ?
C4 C5 C6 . . 120.4(2) ?
C4 C5 H5 . . 119.8 ?
C6 C5 H5 . . 119.8 ?
C5 C6 C1 . . 118.57(19) ?
C5 C6 H6 . . 120.7 ?
C1 C6 H6 . . 120.7 ?
O3 C7 N1 . . 121.63(16) ?
O3 C7 C8 . . 124.62(16) ?
N1 C7 C8 . . 113.75(14) ?
C7 C8 C8 . 3_576 112.14(18) ?
C7 C8 H8A . . 109.2 ?
C8 C8 H8A 3_576 . 109.2 ?
C7 C8 H8B . . 109.2 ?
C8 C8 H8B 3_576 . 109.2 ?
H8A C8 H8B . . 107.9 ?
O2 S1 O1 . . 120.02(9) ?
O2 S1 N1 . . 109.12(8) ?
O1 S1 N1 . . 103.98(8) ?
O2 S1 C1 . . 108.12(8) ?
O1 S1 C1 . . 109.01(8) ?
N1 S1 C1 . . 105.68(8) ?
C7 N1 S1 . . 125.40(12) ?
C7 N1 H1N . . 119.9(15) ?
S1 N1 H1N . . 113.4(15) ?

loop_
_geom_bond_atom_site_label_1
_geom_bond_atom_site_label_2
_geom_bond_site_symmetry_2
_geom_bond_distance
_geom_bond_publ_flag
C1 C6 . 1.381(3) ?
C1 C2 . 1.386(3) ?
C1 S1 . 1.7586(17) ?
C2 C3 . 1.379(3) ?
C2 H2 . 0.9300 ?
C3 C4 . 1.376(3) ?
C3 H3 . 0.9300 ?
C4 C5 . 1.372(3) ?
C4 H4 . 0.9300 ?
C5 C6 . 1.380(3) ?
C5 H5 . 0.9300 ?
C6 H6 . 0.9300 ?
C7 O3 . 1.205(2) ?
C7 N1 . 1.382(2) ?
C7 C8 . 1.497(2) ?
C8 C8 3_576 1.514(3) ?
C8 H8A . 0.9700 ?
C8 H8B . 0.9700 ?
O1 S1 . 1.4294(13) ?
O2 S1 . 1.4196(14) ?
S1 N1 . 1.6471(16) ?
N1 H1N . 0.800(15) ?

loop_
_geom_hbond_atom_site_label_D
_geom_hbond_atom_site_label_H
_geom_hbond_atom_site_label_A
_geom_hbond_site_symmetry_A
_geom_hbond_distance_DH
_geom_hbond_distance_HA
_geom_hbond_distance_DA
_geom_hbond_angle_DHA
N1 H1N O2 1_565 0.800(15) 2.394(18) 3.042(2) 138.8(19)
N1 H1N O1 3_676 0.800(15) 2.460(18) 3.093(2) 136.9(19)

loop_
_geom_torsion_atom_site_label_1
_geom_torsion_atom_site_label_2
_geom_torsion_atom_site_label_3
_geom_torsion_atom_site_label_4
_geom_torsion_site_symmetry_1
_geom_torsion_site_symmetry_2
_geom_torsion_site_symmetry_3
_geom_torsion_site_symmetry_4
_geom_torsion
_geom_torsion_publ_flag
C6 C1 C2 C3 . . . . -0.3(3) ?
S1 C1 C2 C3 . . . . 178.83(16) ?
C1 C2 C3 C4 . . . . 0.3(3) ?
C2 C3 C4 C5 . . . . 0.1(4) ?
C3 C4 C5 C6 . . . . -0.5(4) ?
C4 C5 C6 C1 . . . . 0.4(3) ?
C2 C1 C6 C5 . . . . 0.0(3) ?
S1 C1 C6 C5 . . . . -179.17(16) ?
O3 C7 C8 C8 . . . 3_576 3.9(3) ?
N1 C7 C8 C8 . . . 3_576 -176.81(19) ?
C6 C1 S1 O2 . . . . 23.21(17) ?
C2 C1 S1 O2 . . . . -155.96(15) ?
C6 C1 S1 O1 . . . . 155.23(15) ?
C2 C1 S1 O1 . . . . -23.93(17) ?
C6 C1 S1 N1 . . . . -93.53(16) ?
C2 C1 S1 N1 . . . . 87.30(16) ?
O3 C7 N1 S1 . . . . 2.2(3) ?
C8 C7 N1 S1 . . . . -177.07(13) ?
O2 S1 N1 C7 . . . . -50.87(18) ?
O1 S1 N1 C7 . . . . 179.93(15) ?
C1 S1 N1 C7 . . . . 65.19(17) ?
